data_4082120
loop_
_publ_author_name
'Jun, Sung Hae'
'Park, Ji Hae'
'Lee, Chun Sun'
'Park, Seong Yeon'
'Go, Min Jeong'
'Lee, Junseong'
'Lee, Bun Yeoul'

_publ_section_title
;
 Preparation of Phosphine-Amido Hafnium and Zirconium Complexes for Olefin
 Polymerization
;
_journal_issue 24
_journal_name_full Organometallics
_journal_page_first 7357
_journal_paper_doi 10.1021/om400899g
_journal_volume 32
_journal_year 2013
_chemical_formula_sum 'C40 H38 N P Zr'
_chemical_formula_weight 654.90
_chemical_name_systematic
; 
 ? 
;
_space_group_IT_number 14
_symmetry_cell_setting monoclinic
_symmetry_space_group_name_Hall '-P 2ybc'
_symmetry_space_group_name_H-M 'P 1 21/c 1'
_atom_sites_solution_hydrogens geom
_atom_sites_solution_primary direct
_atom_sites_solution_secondary difmap
_audit_creation_method SHELXL-97
_cell_angle_alpha 90.00
_cell_angle_beta 99.690(2)
_cell_angle_gamma 90.00
_cell_formula_units_Z 8
_cell_length_a 20.7909(7)
_cell_length_b 16.4425(6)
_cell_length_c 19.2378(6)
_cell_measurement_reflns_used 9900
_cell_measurement_temperature 100(2)
_cell_measurement_theta_max 27.95
_cell_measurement_theta_min 2.21
_cell_volume 6482.7(4)
_computing_cell_refinement 'Bruker SAINT'
_computing_data_collection 'Bruker APEX2'
_computing_data_reduction 'Bruker SAINT'
_computing_molecular_graphics 'Bruker SHELXTL'
_computing_publication_material 'Bruker SHELXTL'
_computing_structure_refinement 'SHELXL-97 (Sheldrick, 2008)'
_computing_structure_solution 'SHELXS-97 (Sheldrick, 2008)'
_diffrn_ambient_temperature 100(2)
_diffrn_measured_fraction_theta_full 0.993
_diffrn_measured_fraction_theta_max 0.993
_diffrn_measurement_device_type 'Bruker APEX-II CCD'
_diffrn_measurement_method '\f and \w scans'
_diffrn_radiation_monochromator graphite
_diffrn_radiation_source 'fine-focus sealed tube'
_diffrn_radiation_type MoK\a
_diffrn_radiation_wavelength 0.71073
_diffrn_reflns_av_R_equivalents 0.0624
_diffrn_reflns_av_sigmaI/netI 0.0708
_diffrn_reflns_limit_h_max 24
_diffrn_reflns_limit_h_min -27
_diffrn_reflns_limit_k_max 18
_diffrn_reflns_limit_k_min -22
_diffrn_reflns_limit_l_max 25
_diffrn_reflns_limit_l_min -25
_diffrn_reflns_number 60443
_diffrn_reflns_theta_full 28.49
_diffrn_reflns_theta_max 28.49
_diffrn_reflns_theta_min 2.15
_exptl_absorpt_coefficient_mu 0.418
_exptl_absorpt_correction_T_max 0.9594
_exptl_absorpt_correction_T_min 0.9212
_exptl_absorpt_correction_type empirical
_exptl_absorpt_process_details SADABS
_exptl_crystal_density_diffrn 1.342
_exptl_crystal_density_method 'not measured'
_exptl_crystal_F_000 2720
_exptl_crystal_size_max 0.20
_exptl_crystal_size_mid 0.10
_exptl_crystal_size_min 0.10
_refine_diff_density_max 0.561
_refine_diff_density_min -0.664
_refine_diff_density_rms 0.078
_refine_ls_extinction_method none
_refine_ls_goodness_of_fit_ref 1.005
_refine_ls_hydrogen_treatment mixed
_refine_ls_matrix_type full
_refine_ls_number_parameters 777
_refine_ls_number_reflns 16305
_refine_ls_number_restraints 0
_refine_ls_restrained_S_all 1.005
_refine_ls_R_factor_all 0.0833
_refine_ls_R_factor_gt 0.0431
_refine_ls_shift/su_max 0.002
_refine_ls_shift/su_mean 0.000
_refine_ls_structure_factor_coef Fsqd
_refine_ls_weighting_details 'calc w=1/[\s^2^(Fo^2^)+(0.0326P)^2^+2.3758P] where P=(Fo^2^+2Fc^2^)/3'
_refine_ls_weighting_scheme calc
_refine_ls_wR_factor_gt 0.0771
_refine_ls_wR_factor_ref 0.0882
_reflns_number_gt 11063
_reflns_number_total 16305
_reflns_threshold_expression >2sigma(I)
_cod_data_source_file om400899g_si_002.cif
_cod_data_source_block compound19
_cod_depositor_comments
;
The following automatic conversions were performed:

'_symmetry_cell_setting' value 'Monoclinic' changed to 'monoclinic'
according to /home/saulius/struct/CIF-dictionaries/cif_core.dic
dictionary named 'cif_core.dic' version 2.4.2 from 2011-04-26.

Automatic conversion script
Id: cif_fix_values 1891 2012-01-12 08:04:46Z andrius 
;
_cod_original_sg_symbol_H-M 'P2(1)/c  '
_cod_database_code 4082120

loop_
_symmetry_equiv_pos_as_xyz
'x, y, z'
'-x, y+1/2, -z+1/2'
'-x, -y, -z'
'x, -y-1/2, z-1/2'

loop_
_atom_site_label
_atom_site_type_symbol
_atom_site_fract_x
_atom_site_fract_y
_atom_site_fract_z
_atom_site_U_iso_or_equiv
_atom_site_adp_type
_atom_site_occupancy
_atom_site_symmetry_multiplicity
_atom_site_calc_flag
_atom_site_refinement_flags
Zr1 Zr 0.411862(11) 0.157514(16) 0.364945(12) 0.01854(6) Uani 1 1 d .
Zr2 Zr 0.943569(10) 0.281501(16) 0.616715(12) 0.01928(6) Uani 1 1 d .
P2 P 1.03168(3) 0.16136(4) 0.65371(3) 0.01807(13) Uani 1 1 d .
P1 P 0.48273(3) 0.29622(4) 0.35181(3) 0.01750(14) Uani 1 1 d .
N2 N 0.97565(9) 0.27948(14) 0.72726(10) 0.0218(5) Uani 1 1 d .
N1 N 0.35721(9) 0.24047(14) 0.29463(10) 0.0212(5) Uani 1 1 d .
C8 C 0.53712(10) 0.27906(16) 0.28805(11) 0.0177(5) Uani 1 1 d .
C19 C 0.49850(12) 0.36800(17) 0.48238(13) 0.0263(6) Uani 1 1 d .
H19 H 0.4556 0.3483 0.4827 0.032 Uiso 1 1 calc R
C3 C 0.31289(12) 0.36903(18) 0.23847(12) 0.0269(6) Uani 1 1 d .
H3 H 0.2727 0.3442 0.2185 0.032 Uiso 1 1 calc R
C13 C 0.59362(11) 0.23335(16) 0.30737(12) 0.0224(6) Uani 1 1 d .
H13 H 0.6047 0.2133 0.3542 0.027 Uiso 1 1 calc R
C6 C 0.42935(12) 0.44457(17) 0.29493(12) 0.0248(6) Uani 1 1 d .
H6 H 0.4693 0.4702 0.3144 0.030 Uiso 1 1 calc R
C2 C 0.36197(11) 0.32247(17) 0.27976(12) 0.0204(6) Uani 1 1 d .
C7 C 0.42074(11) 0.36283(16) 0.30713(12) 0.0198(5) Uani 1 1 d .
C9 C 0.52127(12) 0.30700(18) 0.21917(12) 0.0263(6) Uani 1 1 d .
H9 H 0.4831 0.3388 0.2056 0.032 Uiso 1 1 calc R
C12 C 0.63384(12) 0.21710(17) 0.25822(13) 0.0256(6) Uani 1 1 d .
H12 H 0.6730 0.1871 0.2719 0.031 Uiso 1 1 calc R
C14 C 0.52787(11) 0.35614(15) 0.42299(12) 0.0194(5) Uani 1 1 d .
C15 C 0.59016(12) 0.38607(17) 0.42263(13) 0.0268(6) Uani 1 1 d .
H15 H 0.6102 0.3793 0.3821 0.032 Uiso 1 1 calc R
C1 C 0.29636(12) 0.20082(18) 0.26093(14) 0.0302(6) Uani 1 1 d .
H1A H 0.2591 0.2271 0.2769 0.045 Uiso 1 1 calc R
H1B H 0.2975 0.1431 0.2739 0.045 Uiso 1 1 calc R
H1C H 0.2920 0.2059 0.2096 0.045 Uiso 1 1 calc R
C11 C 0.61721(12) 0.24424(18) 0.18979(13) 0.0300(6) Uani 1 1 d .
H11 H 0.6446 0.2323 0.1562 0.036 Uiso 1 1 calc R
C10 C 0.56094(13) 0.2886(2) 0.17008(13) 0.0350(7) Uani 1 1 d .
H10 H 0.5492 0.3067 0.1227 0.042 Uiso 1 1 calc R
C18 C 0.53143(14) 0.40812(19) 0.54055(14) 0.0346(7) Uani 1 1 d .
H18 H 0.5111 0.4163 0.5807 0.041 Uiso 1 1 calc R
C4 C 0.32293(13) 0.45062(19) 0.22683(13) 0.0321(7) Uani 1 1 d .
H4 H 0.2892 0.4809 0.1988 0.038 Uiso 1 1 calc R
C5 C 0.38044(13) 0.48957(18) 0.25467(13) 0.0312(6) Uani 1 1 d .
H5 H 0.3862 0.5458 0.2464 0.037 Uiso 1 1 calc R
C16 C 0.62308(14) 0.42593(19) 0.48163(15) 0.0363(7) Uani 1 1 d .
H16 H 0.6659 0.4461 0.4816 0.044 Uiso 1 1 calc R
C17 C 0.59394(14) 0.43645(19) 0.54047(15) 0.0382(7) Uani 1 1 d .
H17 H 0.6169 0.4632 0.5809 0.046 Uiso 1 1 calc R
C29 C 0.30980(12) 0.28199(18) 0.44476(13) 0.0274(6) Uani 1 1 d .
H29 H 0.2895 0.2842 0.3967 0.033 Uiso 1 1 calc R
C40 C 0.60486(11) 0.19427(17) 0.49702(12) 0.0209(5) Uani 1 1 d .
H40 H 0.5895 0.2426 0.5158 0.025 Uiso 1 1 calc R
C27 C 0.32976(12) 0.13334(17) 0.43009(13) 0.0265(6) Uani 1 1 d .
H27A H 0.2867 0.1280 0.3993 0.032 Uiso 1 1 calc R
H27B H 0.3386 0.0838 0.4594 0.032 Uiso 1 1 calc R
C34 C 0.48834(11) 0.14447(17) 0.46696(12) 0.0237(6) Uani 1 1 d .
H34A H 0.4832 0.1933 0.4957 0.028 Uiso 1 1 calc R
H34B H 0.4739 0.0977 0.4928 0.028 Uiso 1 1 calc R
C32 C 0.36873(13) 0.2789(2) 0.58439(14) 0.0346(7) Uani 1 1 d .
H32 H 0.3888 0.2776 0.6325 0.042 Uiso 1 1 calc R
C35 C 0.55991(11) 0.13382(16) 0.46994(11) 0.0200(5) Uani 1 1 d .
C31 C 0.34545(13) 0.3514(2) 0.55424(15) 0.0379(8) Uani 1 1 d .
H31 H 0.3498 0.4001 0.5811 0.046 Uiso 1 1 calc R
C30 C 0.31561(13) 0.35227(19) 0.48420(15) 0.0340(7) Uani 1 1 d .
H30 H 0.2990 0.4019 0.4632 0.041 Uiso 1 1 calc R
C38 C 0.69473(13) 0.11535(19) 0.47063(13) 0.0315(7) Uani 1 1 d .
H38 H 0.7401 0.1092 0.4705 0.038 Uiso 1 1 calc R
C37 C 0.65186(13) 0.05451(19) 0.44447(13) 0.0309(7) Uani 1 1 d .
H37 H 0.6678 0.0063 0.4260 0.037 Uiso 1 1 calc R
C22 C 0.36119(15) 0.01429(19) 0.22612(14) 0.0376(7) Uani 1 1 d .
H22 H 0.3696 0.0355 0.1826 0.045 Uiso 1 1 calc R
C39 C 0.67122(12) 0.18527(18) 0.49704(13) 0.0265(6) Uani 1 1 d .
H39 H 0.7005 0.2274 0.5153 0.032 Uiso 1 1 calc R
C36 C 0.58577(12) 0.06317(17) 0.44495(13) 0.0266(6) Uani 1 1 d .
H36 H 0.5571 0.0199 0.4278 0.032 Uiso 1 1 calc R
C21 C 0.40746(12) 0.02694(17) 0.28763(12) 0.0246(6) Uani 1 1 d .
C33 C 0.36319(12) 0.20828(19) 0.54524(13) 0.0284(6) Uani 1 1 d .
H33 H 0.3800 0.1591 0.5669 0.034 Uiso 1 1 calc R
C24 C 0.29023(14) -0.0587(2) 0.29039(18) 0.0427(8) Uani 1 1 d .
H24 H 0.2506 -0.0872 0.2910 0.051 Uiso 1 1 calc R
C26 C 0.39139(13) -0.00471(17) 0.35015(13) 0.0290(6) Uani 1 1 d .
H26 H 0.4207 0.0033 0.3931 0.035 Uiso 1 1 calc R
C28 C 0.33311(11) 0.20719(17) 0.47378(13) 0.0236(6) Uani 1 1 d .
C20 C 0.46251(13) 0.08114(18) 0.29090(14) 0.0331(7) Uani 1 1 d .
H20A H 0.4661 0.1080 0.2457 0.040 Uiso 1 1 calc R
H20B H 0.5047 0.0574 0.3133 0.040 Uiso 1 1 calc R
C25 C 0.33380(15) -0.04757(19) 0.35115(15) 0.0378(7) Uani 1 1 d .
H25 H 0.3248 -0.0692 0.3943 0.045 Uiso 1 1 calc R
C23 C 0.30477(16) -0.0274(2) 0.22711(17) 0.0448(8) Uani 1 1 d .
H23 H 0.2750 -0.0353 0.1845 0.054 Uiso 1 1 calc R
C47 C 1.06031(12) 0.17904(16) 0.74550(12) 0.0217(6) Uani 1 1 d .
C41 C 0.94174(13) 0.34397(19) 0.75976(14) 0.0331(7) Uani 1 1 d .
H41A H 0.9196 0.3203 0.7961 0.050 Uiso 1 1 calc R
H41B H 0.9095 0.3701 0.7236 0.050 Uiso 1 1 calc R
H41C H 0.9735 0.3845 0.7813 0.050 Uiso 1 1 calc R
C53 C 1.12660(11) 0.05240(16) 0.61891(12) 0.0225(5) Uani 1 1 d .
H53 H 1.1059 0.0107 0.6413 0.027 Uiso 1 1 calc R
C54 C 0.97741(11) 0.07406(16) 0.64744(12) 0.0202(5) Uani 1 1 d .
C59 C 0.96814(12) 0.02412(17) 0.58848(13) 0.0266(6) Uani 1 1 d .
H59 H 0.9955 0.0303 0.5539 0.032 Uiso 1 1 calc R
C46 C 1.11249(12) 0.13998(18) 0.78688(13) 0.0291(6) Uani 1 1 d .
H46 H 1.1357 0.0988 0.7669 0.035 Uiso 1 1 calc R
C49 C 1.13311(11) 0.19223(16) 0.58326(12) 0.0209(5) Uani 1 1 d .
H49 H 1.1166 0.2462 0.5808 0.025 Uiso 1 1 calc R
C48 C 1.10152(11) 0.13131(16) 0.61519(11) 0.0183(5) Uani 1 1 d .
C52 C 1.18166(12) 0.03499(18) 0.59000(13) 0.0274(6) Uani 1 1 d .
H52 H 1.1986 -0.0188 0.5925 0.033 Uiso 1 1 calc R
C51 C 1.21202(11) 0.09546(18) 0.55750(13) 0.0272(6) Uani 1 1 d .
H51 H 1.2492 0.0828 0.5368 0.033 Uiso 1 1 calc R
C45 C 1.13076(13) 0.1610(2) 0.85732(13) 0.0347(7) Uani 1 1 d .
H45 H 1.1667 0.1351 0.8858 0.042 Uiso 1 1 calc R
C42 C 1.02549(11) 0.24088(16) 0.77322(12) 0.0209(5) Uani 1 1 d .
C50 C 1.18870(11) 0.17387(17) 0.55506(12) 0.0246(6) Uani 1 1 d .
H50 H 1.2106 0.2155 0.5341 0.030 Uiso 1 1 calc R
C55 C 0.93625(12) 0.06466(17) 0.69742(13) 0.0270(6) Uani 1 1 d .
H55 H 0.9422 0.0975 0.7387 0.032 Uiso 1 1 calc R
C43 C 1.04335(12) 0.25941(18) 0.84489(12) 0.0276(6) Uani 1 1 d .
H43 H 1.0195 0.2991 0.8659 0.033 Uiso 1 1 calc R
C44 C 1.09551(13) 0.2204(2) 0.88519(13) 0.0341(7) Uani 1 1 d .
H44 H 1.1075 0.2347 0.9335 0.041 Uiso 1 1 calc R
C58 C 0.91974(13) -0.03461(19) 0.57914(15) 0.0335(7) Uani 1 1 d .
H58 H 0.9150 -0.0695 0.5393 0.040 Uiso 1 1 calc R
C57 C 0.87853(13) -0.04233(19) 0.62758(16) 0.0370(7) Uani 1 1 d .
H57 H 0.8445 -0.0816 0.6207 0.044 Uiso 1 1 calc R
C56 C 0.88682(13) 0.00725(19) 0.68641(15) 0.0342(7) Uani 1 1 d .
H56 H 0.8582 0.0019 0.7198 0.041 Uiso 1 1 calc R
C69 C 0.90869(12) 0.33429(17) 0.42138(13) 0.0265(6) Uani 1 1 d .
H69 H 0.9433 0.3720 0.4339 0.032 Uiso 1 1 calc R
C67 C 0.96766(11) 0.23462(17) 0.50933(11) 0.0221(6) Uani 1 1 d .
H67A H 1.0089 0.2593 0.5002 0.027 Uiso 1 1 calc R
H67B H 0.9730 0.1748 0.5108 0.027 Uiso 1 1 calc R
C65 C 1.14923(12) 0.38965(18) 0.66870(14) 0.0303(6) Uani 1 1 d .
H65 H 1.1763 0.3805 0.7129 0.036 Uiso 1 1 calc R
C62 C 1.06948(13) 0.41604(18) 0.54147(14) 0.0319(7) Uani 1 1 d .
H62 H 1.0428 0.4249 0.4970 0.038 Uiso 1 1 calc R
C75 C 0.81195(11) 0.30128(17) 0.61650(13) 0.0243(6) Uani 1 1 d .
C74 C 0.84306(11) 0.22325(18) 0.60796(14) 0.0272(6) Uani 1 1 d .
H74A H 0.8279 0.1977 0.5615 0.033 Uiso 1 1 calc R
H74B H 0.8397 0.1844 0.6465 0.033 Uiso 1 1 calc R
C60 C 0.96866(12) 0.41476(17) 0.59883(14) 0.0292(6) Uani 1 1 d .
H60A H 0.9463 0.4346 0.5524 0.035 Uiso 1 1 calc R
H60B H 0.9571 0.4503 0.6364 0.035 Uiso 1 1 calc R
C76 C 0.78858(12) 0.32222(19) 0.67871(14) 0.0311(7) Uani 1 1 d .
H76 H 0.7874 0.2818 0.7138 0.037 Uiso 1 1 calc R
C72 C 0.80854(13) 0.2258(2) 0.38081(13) 0.0335(7) Uani 1 1 d .
H72 H 0.7745 0.1877 0.3666 0.040 Uiso 1 1 calc R
C66 C 1.08229(11) 0.39602(17) 0.66519(13) 0.0265(6) Uani 1 1 d .
H66 H 1.0644 0.3904 0.7073 0.032 Uiso 1 1 calc R
C64 C 1.17675(13) 0.39643(18) 0.60885(15) 0.0335(7) Uani 1 1 d .
H64 H 1.2227 0.3925 0.6113 0.040 Uiso 1 1 calc R
C71 C 0.80433(13) 0.30283(19) 0.35229(14) 0.0335(7) Uani 1 1 d .
H71 H 0.7671 0.3185 0.3193 0.040 Uiso 1 1 calc R
C73 C 0.86198(12) 0.20359(17) 0.42998(13) 0.0262(6) Uani 1 1 d .
H73 H 0.8641 0.1501 0.4489 0.031 Uiso 1 1 calc R
C63 C 1.13639(14) 0.40909(19) 0.54507(15) 0.0357(7) Uani 1 1 d .
H63 H 1.1547 0.4131 0.5032 0.043 Uiso 1 1 calc R
C61 C 1.04032(12) 0.41039(16) 0.60178(13) 0.0242(6) Uani 1 1 d .
C80 C 0.81257(12) 0.36335(18) 0.56694(14) 0.0304(7) Uani 1 1 d .
H80 H 0.8276 0.3519 0.5240 0.037 Uiso 1 1 calc R
C68 C 0.91309(11) 0.25769(16) 0.45263(12) 0.0215(6) Uani 1 1 d .
C78 C 0.76920(13) 0.4599(2) 0.64077(17) 0.0405(8) Uani 1 1 d .
H78 H 0.7551 0.5134 0.6492 0.049 Uiso 1 1 calc R
C70 C 0.85471(13) 0.35684(19) 0.37212(13) 0.0320(7) Uani 1 1 d .
H70 H 0.8526 0.4098 0.3521 0.038 Uiso 1 1 calc R
C79 C 0.79166(14) 0.4415(2) 0.57932(17) 0.0418(8) Uani 1 1 d .
H79 H 0.7929 0.4826 0.5449 0.050 Uiso 1 1 calc R
C77 C 0.76762(13) 0.3989(2) 0.68994(15) 0.0366(7) Uani 1 1 d .
H77 H 0.7516 0.4107 0.7323 0.044 Uiso 1 1 calc R

loop_
_atom_site_aniso_label
_atom_site_aniso_U_11
_atom_site_aniso_U_22
_atom_site_aniso_U_33
_atom_site_aniso_U_23
_atom_site_aniso_U_13
_atom_site_aniso_U_12
Zr1 0.01698(11) 0.01947(14) 0.01899(12) -0.00202(10) 0.00252(8) -0.00239(10)
Zr2 0.01615(11) 0.02239(15) 0.01838(12) -0.00151(11) 0.00027(8) 0.00146(10)
P2 0.0189(3) 0.0215(4) 0.0135(3) -0.0003(3) 0.0019(2) 0.0015(3)
P1 0.0170(3) 0.0198(4) 0.0151(3) 0.0001(3) 0.0008(2) -0.0013(3)
N2 0.0192(10) 0.0271(13) 0.0194(10) -0.0043(10) 0.0037(8) 0.0005(9)
N1 0.0181(10) 0.0260(14) 0.0186(10) -0.0052(9) 0.0003(8) -0.0022(9)
C8 0.0188(11) 0.0185(14) 0.0158(11) 0.0005(10) 0.0026(9) -0.0055(10)
C19 0.0258(13) 0.0272(17) 0.0249(13) -0.0039(12) 0.0016(10) 0.0028(11)
C3 0.0251(13) 0.0351(18) 0.0187(13) -0.0013(12) -0.0010(10) 0.0065(12)
C13 0.0221(12) 0.0245(16) 0.0193(12) 0.0025(11) 0.0001(9) -0.0020(11)
C6 0.0276(13) 0.0253(17) 0.0214(13) -0.0002(11) 0.0035(10) 0.0016(11)
C2 0.0203(12) 0.0279(17) 0.0133(11) -0.0014(10) 0.0036(9) 0.0042(11)
C7 0.0210(12) 0.0234(16) 0.0147(11) 0.0005(10) 0.0021(9) 0.0026(10)
C9 0.0254(13) 0.0329(17) 0.0197(12) 0.0023(11) 0.0009(10) 0.0058(12)
C12 0.0201(12) 0.0277(16) 0.0283(13) -0.0026(12) 0.0019(10) 0.0015(11)
C14 0.0229(12) 0.0140(14) 0.0195(12) 0.0012(10) -0.0018(9) 0.0003(10)
C15 0.0312(14) 0.0230(16) 0.0251(13) 0.0000(12) 0.0014(11) -0.0031(12)
C1 0.0208(13) 0.0361(19) 0.0317(14) -0.0071(13) -0.0010(11) -0.0041(12)
C11 0.0277(14) 0.0391(19) 0.0251(14) -0.0038(12) 0.0098(11) 0.0002(12)
C10 0.0388(15) 0.051(2) 0.0165(13) 0.0039(13) 0.0069(11) 0.0088(15)
C18 0.0434(16) 0.0352(19) 0.0245(14) -0.0115(13) 0.0043(12) 0.0050(14)
C4 0.0331(15) 0.038(2) 0.0233(14) 0.0027(13) 0.0005(11) 0.0163(13)
C5 0.0426(16) 0.0232(17) 0.0280(14) 0.0047(12) 0.0065(12) 0.0093(13)
C16 0.0353(15) 0.0308(19) 0.0401(16) -0.0065(14) -0.0014(13) -0.0116(13)
C17 0.0435(17) 0.036(2) 0.0298(15) -0.0115(14) -0.0095(13) -0.0040(14)
C29 0.0263(13) 0.0311(17) 0.0256(13) -0.0042(13) 0.0068(10) 0.0033(12)
C40 0.0233(12) 0.0246(16) 0.0142(11) 0.0037(10) 0.0020(9) 0.0040(11)
C27 0.0249(13) 0.0251(17) 0.0304(14) -0.0002(12) 0.0067(11) -0.0026(11)
C34 0.0224(12) 0.0251(16) 0.0245(13) 0.0034(11) 0.0065(10) -0.0022(11)
C32 0.0281(14) 0.053(2) 0.0246(14) -0.0087(15) 0.0083(11) -0.0017(14)
C35 0.0222(12) 0.0248(16) 0.0125(11) 0.0065(10) 0.0018(9) 0.0009(10)
C31 0.0384(16) 0.044(2) 0.0335(16) -0.0180(15) 0.0116(13) -0.0035(15)
C30 0.0349(15) 0.0313(19) 0.0372(16) -0.0064(14) 0.0101(12) 0.0046(13)
C38 0.0235(13) 0.045(2) 0.0271(14) 0.0081(13) 0.0059(11) 0.0108(13)
C37 0.0385(16) 0.0310(18) 0.0232(14) 0.0050(12) 0.0048(11) 0.0178(13)
C22 0.061(2) 0.0279(18) 0.0203(14) 0.0001(12) -0.0032(13) 0.0005(15)
C39 0.0236(13) 0.0328(17) 0.0225(13) 0.0058(12) 0.0022(10) -0.0025(11)
C36 0.0329(14) 0.0211(16) 0.0239(13) 0.0021(11) -0.0004(11) 0.0005(12)
C21 0.0328(14) 0.0212(16) 0.0202(13) -0.0007(11) 0.0052(10) 0.0067(12)
C33 0.0229(13) 0.0375(19) 0.0267(13) 0.0030(13) 0.0094(10) 0.0000(12)
C24 0.0343(16) 0.029(2) 0.065(2) -0.0154(16) 0.0082(15) -0.0064(14)
C26 0.0366(15) 0.0271(17) 0.0219(13) 0.0016(12) 0.0009(11) 0.0024(12)
C28 0.0168(11) 0.0304(17) 0.0263(13) -0.0022(12) 0.0113(10) -0.0015(11)
C20 0.0344(15) 0.0338(19) 0.0348(15) -0.0032(14) 0.0166(12) 0.0023(13)
C25 0.0545(19) 0.0271(18) 0.0355(16) -0.0043(14) 0.0180(14) -0.0055(15)
C23 0.0520(19) 0.029(2) 0.0440(19) -0.0049(15) -0.0178(15) 0.0019(16)
C47 0.0253(13) 0.0247(16) 0.0145(11) -0.0009(10) 0.0016(9) -0.0019(11)
C41 0.0277(14) 0.044(2) 0.0271(14) -0.0088(14) 0.0046(11) 0.0072(13)
C53 0.0234(12) 0.0201(15) 0.0229(13) -0.0014(11) 0.0006(10) 0.0009(11)
C54 0.0207(12) 0.0204(15) 0.0189(12) 0.0049(11) 0.0013(9) 0.0028(10)
C59 0.0283(13) 0.0291(17) 0.0218(13) 0.0006(12) 0.0025(10) -0.0040(12)
C46 0.0318(14) 0.0341(18) 0.0207(13) 0.0004(12) 0.0021(11) 0.0044(12)
C49 0.0201(12) 0.0207(15) 0.0202(12) 0.0000(11) -0.0016(9) 0.0003(10)
C48 0.0174(11) 0.0225(15) 0.0137(11) -0.0009(10) -0.0012(9) 0.0015(10)
C52 0.0231(13) 0.0264(17) 0.0305(14) -0.0051(12) -0.0014(11) 0.0068(11)
C51 0.0173(12) 0.0387(19) 0.0254(13) -0.0021(12) 0.0031(10) 0.0044(12)
C45 0.0365(15) 0.045(2) 0.0196(13) 0.0031(13) -0.0039(11) 0.0074(14)
C42 0.0203(12) 0.0242(16) 0.0183(12) -0.0013(11) 0.0041(9) -0.0052(10)
C50 0.0195(12) 0.0312(18) 0.0231(13) 0.0044(12) 0.0035(10) -0.0003(11)
C55 0.0279(13) 0.0299(17) 0.0236(13) 0.0045(12) 0.0059(11) 0.0050(12)
C43 0.0293(14) 0.0347(18) 0.0187(12) -0.0055(12) 0.0037(10) -0.0023(12)
C44 0.0376(15) 0.048(2) 0.0148(12) -0.0038(13) -0.0019(11) -0.0028(15)
C58 0.0356(15) 0.0300(18) 0.0321(15) 0.0000(13) -0.0022(12) -0.0069(13)
C57 0.0260(14) 0.0340(19) 0.0491(18) 0.0123(15) 0.0009(13) -0.0079(13)
C56 0.0266(14) 0.0376(19) 0.0406(17) 0.0142(15) 0.0120(12) 0.0015(13)
C69 0.0310(14) 0.0251(17) 0.0220(13) 0.0013(12) 0.0011(10) -0.0024(12)
C67 0.0229(12) 0.0262(16) 0.0161(12) 0.0000(11) 0.0001(9) 0.0007(11)
C65 0.0254(13) 0.0319(18) 0.0317(15) -0.0034(13) -0.0007(11) -0.0023(12)
C62 0.0388(16) 0.0293(18) 0.0255(14) 0.0022(13) -0.0006(12) -0.0137(13)
C75 0.0130(11) 0.0310(17) 0.0279(13) 0.0007(12) 0.0006(9) -0.0037(10)
C74 0.0220(12) 0.0293(17) 0.0281(14) -0.0006(12) -0.0019(10) -0.0009(12)
C60 0.0258(13) 0.0264(17) 0.0329(15) -0.0010(13) -0.0021(11) 0.0026(12)
C76 0.0245(13) 0.039(2) 0.0304(14) 0.0065(13) 0.0075(11) 0.0000(12)
C72 0.0310(14) 0.040(2) 0.0255(14) 0.0004(14) -0.0060(11) -0.0077(13)
C66 0.0217(12) 0.0302(17) 0.0275(13) -0.0050(12) 0.0040(10) -0.0028(11)
C64 0.0238(13) 0.0322(18) 0.0455(17) -0.0126(14) 0.0086(12) -0.0086(12)
C71 0.0299(14) 0.042(2) 0.0246(14) 0.0056(13) -0.0068(11) 0.0067(13)
C73 0.0332(14) 0.0244(17) 0.0197(12) 0.0009(11) 0.0006(10) -0.0027(12)
C63 0.0426(17) 0.0348(19) 0.0333(15) -0.0093(14) 0.0165(13) -0.0208(14)
C61 0.0268(13) 0.0157(15) 0.0288(14) -0.0021(11) 0.0007(10) -0.0044(11)
C80 0.0301(14) 0.0344(19) 0.0272(14) 0.0035(13) 0.0058(11) -0.0009(13)
C68 0.0235(12) 0.0257(16) 0.0152(12) -0.0023(11) 0.0025(9) 0.0026(11)
C78 0.0349(16) 0.0277(19) 0.062(2) -0.0044(16) 0.0181(15) -0.0038(14)
C70 0.0417(16) 0.0270(18) 0.0253(14) 0.0075(12) -0.0001(12) 0.0051(13)
C79 0.0426(17) 0.033(2) 0.0520(19) 0.0152(16) 0.0153(15) 0.0004(15)
C77 0.0298(15) 0.044(2) 0.0385(16) -0.0038(15) 0.0144(13) -0.0025(14)

loop_
_atom_type_symbol
_atom_type_description
_atom_type_scat_dispersion_real
_atom_type_scat_dispersion_imag
_atom_type_scat_source
C C 0.0033 0.0016 'International Tables Vol C Tables 4.2.6.8 and 6.1.1.4'
H H 0.0000 0.0000 'International Tables Vol C Tables 4.2.6.8 and 6.1.1.4'
N N 0.0061 0.0033 'International Tables Vol C Tables 4.2.6.8 and 6.1.1.4'
P P 0.1023 0.0942 'International Tables Vol C Tables 4.2.6.8 and 6.1.1.4'
Zr Zr -2.9673 0.5597 'International Tables Vol C Tables 4.2.6.8 and 6.1.1.4'

loop_
_geom_angle_atom_site_label_1
_geom_angle_atom_site_label_2
_geom_angle_atom_site_label_3
_geom_angle
N1 Zr1 C20 102.14(9)
N1 Zr1 C27 95.24(9)
C20 Zr1 C27 134.60(10)
N1 Zr1 C34 145.08(9)
C20 Zr1 C34 98.89(10)
C27 Zr1 C34 89.37(9)
N1 Zr1 P1 69.18(6)
C20 Zr1 P1 95.06(7)
C27 Zr1 P1 130.34(7)
C34 Zr1 P1 81.53(7)
N2 Zr2 C74 101.38(8)
N2 Zr2 C60 97.15(9)
C74 Zr2 C60 128.30(9)
N2 Zr2 C67 143.50(8)
C74 Zr2 C67 97.26(9)
C60 Zr2 C67 95.43(10)
N2 Zr2 P2 68.89(6)
C74 Zr2 P2 106.52(7)
C60 Zr2 P2 125.18(6)
C67 Zr2 P2 75.85(6)
C47 P2 C48 107.00(11)
C47 P2 C54 107.07(11)
C48 P2 C54 106.84(11)
C47 P2 Zr2 103.82(9)
C48 P2 Zr2 130.30(8)
C54 P2 Zr2 100.01(8)
C7 P1 C14 105.56(12)
C7 P1 C8 104.39(11)
C14 P1 C8 106.90(11)
C7 P1 Zr1 101.38(8)
C14 P1 Zr1 126.72(8)
C8 P1 Zr1 109.62(8)
C42 N2 C41 114.62(19)
C42 N2 Zr2 135.82(15)
C41 N2 Zr2 108.85(15)
C2 N1 C1 115.2(2)
C2 N1 Zr1 135.32(16)
C1 N1 Zr1 109.00(17)
C9 C8 C13 119.2(2)
C9 C8 P1 121.05(18)
C13 C8 P1 119.66(17)
C18 C19 C14 120.4(2)
C4 C3 C2 120.3(3)
C12 C13 C8 120.0(2)
C7 C6 C5 120.7(2)
N1 C2 C3 125.1(2)
N1 C2 C7 117.9(2)
C3 C2 C7 117.0(2)
C6 C7 C2 121.5(2)
C6 C7 P1 124.86(19)
C2 C7 P1 113.45(19)
C10 C9 C8 120.3(2)
C11 C12 C13 120.3(2)
C15 C14 C19 119.5(2)
C15 C14 P1 123.62(18)
C19 C14 P1 116.82(18)
C14 C15 C16 119.8(2)
C10 C11 C12 120.0(2)
C11 C10 C9 120.2(2)
C19 C18 C17 120.0(2)
C3 C4 C5 122.1(3)
C4 C5 C6 118.4(3)
C17 C16 C15 120.4(3)
C18 C17 C16 120.1(3)
C30 C29 C28 121.6(3)
C39 C40 C35 121.6(2)
C28 C27 Zr1 101.48(15)
C35 C34 Zr1 125.57(16)
C31 C32 C33 120.5(3)
C36 C35 C40 116.4(2)
C36 C35 C34 121.6(2)
C40 C35 C34 122.0(2)
C32 C31 C30 119.2(3)
C29 C30 C31 120.7(3)
C37 C38 C39 119.5(2)
C38 C37 C36 120.3(3)
C23 C22 C21 122.1(3)
C38 C39 C40 120.2(3)
C37 C36 C35 121.8(3)
C26 C21 C22 116.0(2)
C26 C21 C20 119.6(2)
C22 C21 C20 123.5(2)
C32 C33 C28 121.7(3)
C25 C24 C23 119.1(3)
C25 C26 C21 122.0(3)
C29 C28 C33 116.3(3)
C29 C28 C27 121.1(2)
C33 C28 C27 122.5(3)
C21 C20 Zr1 85.48(14)
C24 C25 C26 120.3(3)
C22 C23 C24 120.6(3)
C46 C47 C42 121.3(2)
C46 C47 P2 126.0(2)
C42 C47 P2 112.65(18)
C52 C53 C48 119.9(2)
C59 C54 C55 118.7(2)
C59 C54 P2 121.41(18)
C55 C54 P2 119.1(2)
C58 C59 C54 121.1(2)
C45 C46 C47 120.2(3)
C50 C49 C48 120.0(2)
C49 C48 C53 119.4(2)
C49 C48 P2 117.03(19)
C53 C48 P2 123.52(19)
C51 C52 C53 120.3(3)
C50 C51 C52 120.3(2)
C44 C45 C46 118.6(3)
N2 C42 C43 124.8(2)
N2 C42 C47 117.6(2)
C43 C42 C47 117.6(2)
C51 C50 C49 120.1(2)
C56 C55 C54 119.6(3)
C44 C43 C42 120.3(2)
C43 C44 C45 121.9(2)
C57 C58 C59 119.9(3)
C58 C57 C56 119.7(3)
C57 C56 C55 120.9(2)
C70 C69 C68 121.5(3)
C68 C67 Zr2 108.31(15)
C64 C65 C66 120.6(3)
C63 C62 C61 121.6(3)
C80 C75 C76 116.4(3)
C80 C75 C74 120.7(2)
C76 C75 C74 122.3(2)
C75 C74 Zr2 92.32(16)
C61 C60 Zr2 101.57(18)
C77 C76 C75 121.7(3)
C71 C72 C73 120.4(3)
C65 C66 C61 122.0(2)
C65 C64 C63 118.7(2)
C70 C71 C72 119.2(3)
C72 C73 C68 121.8(3)
C64 C63 C62 120.8(2)
C66 C61 C62 116.2(2)
C66 C61 C60 121.2(2)
C62 C61 C60 122.5(2)
C79 C80 C75 121.2(3)
C69 C68 C73 116.7(2)
C69 C68 C67 122.3(2)
C73 C68 C67 120.9(2)
C79 C78 C77 118.6(3)
C71 C70 C69 120.3(3)
C78 C79 C80 120.8(3)
C76 C77 C78 121.2(3)

loop_
_geom_bond_atom_site_label_1
_geom_bond_atom_site_label_2
_geom_bond_distance
Zr1 N1 2.113(2)
Zr1 C20 2.285(3)
Zr1 C27 2.316(2)
Zr1 C34 2.319(2)
Zr1 P1 2.7498(7)
Zr2 N2 2.1193(19)
Zr2 C74 2.279(2)
Zr2 C60 2.292(3)
Zr2 C67 2.337(2)
Zr2 P2 2.7067(7)
P2 C47 1.790(2)
P2 C48 1.807(2)
P2 C54 1.817(3)
P1 C7 1.796(2)
P1 C14 1.815(2)
P1 C8 1.825(2)
N2 C42 1.396(3)
N2 C41 1.470(3)
N1 C2 1.385(3)
N1 C1 1.473(3)
C8 C9 1.389(3)
C8 C13 1.391(3)
C19 C18 1.378(4)
C19 C14 1.397(3)
C3 C4 1.382(4)
C3 C2 1.409(3)
C13 C12 1.390(3)
C6 C7 1.381(4)
C6 C5 1.384(4)
C2 C7 1.412(3)
C9 C10 1.388(3)
C12 C11 1.378(4)
C14 C15 1.387(3)
C15 C16 1.387(4)
C11 C10 1.377(4)
C18 C17 1.381(4)
C4 C5 1.382(4)
C16 C17 1.382(4)
C29 C30 1.376(4)
C29 C28 1.403(4)
C40 C39 1.387(3)
C40 C35 1.403(3)
C27 C28 1.472(4)
C34 C35 1.490(3)
C32 C31 1.377(4)
C32 C33 1.378(4)
C35 C36 1.399(4)
C31 C30 1.385(4)
C38 C37 1.377(4)
C38 C39 1.379(4)
C37 C36 1.383(4)
C22 C23 1.361(4)
C22 C21 1.409(4)
C21 C26 1.402(3)
C21 C20 1.444(4)
C33 C28 1.411(3)
C24 C25 1.365(4)
C24 C23 1.401(4)
C26 C25 1.392(4)
C47 C46 1.390(3)
C47 C42 1.404(3)
C53 C52 1.384(3)
C53 C48 1.396(4)
C54 C59 1.387(3)
C54 C55 1.399(3)
C59 C58 1.384(4)
C46 C45 1.388(3)
C49 C50 1.390(3)
C49 C48 1.396(3)
C52 C51 1.382(4)
C51 C50 1.375(4)
C45 C44 1.382(4)
C42 C43 1.400(3)
C55 C56 1.385(4)
C43 C44 1.381(4)
C58 C57 1.374(4)
C57 C56 1.382(4)
C69 C70 1.392(4)
C69 C68 1.392(4)
C67 C68 1.485(3)
C65 C64 1.374(4)
C65 C66 1.386(3)
C62 C63 1.386(4)
C62 C61 1.400(3)
C75 C80 1.398(4)
C75 C76 1.408(3)
C75 C74 1.459(4)
C60 C61 1.483(3)
C76 C77 1.363(4)
C72 C71 1.377(4)
C72 C73 1.382(3)
C66 C61 1.395(3)
C64 C63 1.381(4)
C71 C70 1.377(4)
C73 C68 1.398(3)
C80 C79 1.389(4)
C78 C79 1.376(4)
C78 C77 1.383(4)
